data_7208412
loop_
_publ_author_name
'Mallick, Arijit'
'Sch\"on, Eva-Maria'
'Panda, Tamas'
'Sreenivas, K.'
'D\'iaz, David D\'iaz'
'Banerjee, Rahul'

_publ_section_title
;
 Fine-tuning the balance between crystallization and gelation and
 enhancement of CO2 uptake on functionalized calcium based MOFs and
 metallogels
;
_journal_issue 30
_journal_name_full 'Journal of Materials Chemistry'
_journal_page_first 14951
_journal_paper_doi 10.1039/c2jm30866e
_journal_volume 22
_journal_year 2012
_chemical_formula_moiety 'C10 H4 Ca N3 O5'
_chemical_formula_sum 'C10 H4 Ca N3 O5'
_chemical_formula_weight 286.24
_chemical_name_systematic
;
?
;
_space_group_IT_number 64
_symmetry_cell_setting orthorhombic
_symmetry_space_group_name_Hall '-C 2ac 2'
_symmetry_space_group_name_H-M 'C m c a'
_atom_sites_solution_hydrogens geom
_atom_sites_solution_primary direct
_atom_sites_solution_secondary difmap
_audit_creation_method SHELXL-97
_cell_angle_alpha 90.00
_cell_angle_beta 90.00
_cell_angle_gamma 90.00
_cell_formula_units_Z 16
_cell_length_a 19.346(2)
_cell_length_b 24.081(3)
_cell_length_c 14.2543(15)
_cell_measurement_reflns_used 7330
_cell_measurement_temperature 273(2)
_cell_measurement_theta_max 27.52
_cell_measurement_theta_min 2.21
_cell_volume 6640.7(13)
_computing_cell_refinement 'Bruker SMART'
_computing_data_collection 'Bruker SMART'
_computing_data_reduction 'Bruker SMART'
_computing_molecular_graphics 'Bruker SHELXTL'
_computing_publication_material 'Bruker SHELXTL'
_computing_structure_refinement 'Bruker SHELXTL'
_computing_structure_solution 'Bruker SHELXTL'
_diffrn_ambient_temperature 273(2)
_diffrn_measured_fraction_theta_full 1.000
_diffrn_measured_fraction_theta_max 1.000
_diffrn_radiation_monochromator graphite
_diffrn_radiation_source 'fine-focus sealed tube'
_diffrn_radiation_type MoK\a
_diffrn_radiation_wavelength 0.71073
_diffrn_reflns_av_R_equivalents 0.1096
_diffrn_reflns_av_sigmaI/netI 0.0460
_diffrn_reflns_limit_h_max 22
_diffrn_reflns_limit_h_min -22
_diffrn_reflns_limit_k_max 28
_diffrn_reflns_limit_k_min -28
_diffrn_reflns_limit_l_max 16
_diffrn_reflns_limit_l_min -16
_diffrn_reflns_number 31141
_diffrn_reflns_theta_full 24.99
_diffrn_reflns_theta_max 24.99
_diffrn_reflns_theta_min 1.69
_exptl_absorpt_coefficient_mu 0.392
_exptl_absorpt_correction_T_max 0.9723
_exptl_absorpt_correction_T_min 0.9544
_exptl_absorpt_correction_type multi-scan
_exptl_absorpt_process_details 'Blessing, Acta Cryst. (1995) A51 33-58'
_exptl_crystal_colour colorless
_exptl_crystal_density_diffrn 1.145
_exptl_crystal_density_method 'not measured'
_exptl_crystal_description Plate
_exptl_crystal_F_000 2320
_exptl_crystal_size_max 0.29
_exptl_crystal_size_mid 0.21
_exptl_crystal_size_min 0.12
_refine_diff_density_max 1.197
_refine_diff_density_min -0.407
_refine_diff_density_rms 0.093
_refine_ls_extinction_method none
_refine_ls_goodness_of_fit_ref 1.083
_refine_ls_hydrogen_treatment constr
_refine_ls_matrix_type full
_refine_ls_number_parameters 178
_refine_ls_number_reflns 3022
_refine_ls_number_restraints 0
_refine_ls_restrained_S_all 1.083
_refine_ls_R_factor_all 0.0642
_refine_ls_R_factor_gt 0.0567
_refine_ls_shift/su_max 0.000
_refine_ls_shift/su_mean 0.000
_refine_ls_structure_factor_coef Fsqd
_refine_ls_weighting_details 'calc w=1/[\s^2^(Fo^2^)+(0.1152P)^2^+1.3161P] where P=(Fo^2^+2Fc^2^)/3'
_refine_ls_weighting_scheme calc
_refine_ls_wR_factor_gt 0.1671
_refine_ls_wR_factor_ref 0.1728
_reflns_number_gt 2456
_reflns_number_total 3022
_reflns_threshold_expression >2sigma(I)
_cod_data_source_file c2jm30866e.txt
_cod_data_source_block Ca-5TIA-MOF
_cod_depositor_comments
;
The following automatic conversions were performed:

'_symmetry_cell_setting' value 'Orthorhombic' changed to
'orthorhombic' according to
/home/saulius/struct/CIF-dictionaries/cif_core.dic dictionary named
'cif_core.dic' version 2.4.1 from 2010-06-29.

Automatic conversion script
Id: cif_fix_values 1891 2012-01-12 08:04:46Z andrius 
;
_cod_original_cell_volume 6640.7(12)
_cod_database_code 7208412

loop_
_symmetry_equiv_pos_as_xyz
'x, y, z'
'-x, -y+1/2, z+1/2'
'-x, y+1/2, -z+1/2'
'x, -y, -z'
'x+1/2, y+1/2, z'
'-x+1/2, -y+1, z+1/2'
'-x+1/2, y+1, -z+1/2'
'x+1/2, -y+1/2, -z'
'-x, -y, -z'
'x, y-1/2, -z-1/2'
'x, -y-1/2, z-1/2'
'-x, y, z'
'-x+1/2, -y+1/2, -z'
'x+1/2, y, -z-1/2'
'x+1/2, -y, z-1/2'
'-x+1/2, y+1/2, z'

loop_
_atom_site_label
_atom_site_type_symbol
_atom_site_fract_x
_atom_site_fract_y
_atom_site_fract_z
_atom_site_U_iso_or_equiv
_atom_site_adp_type
_atom_site_occupancy
_atom_site_symmetry_multiplicity
_atom_site_calc_flag
_atom_site_refinement_flags
C1 C 0.25502(13) 0.15241(11) -0.07310(18) 0.0250(6) Uani 1 1 d .
C2 C 0.2500 0.15065(15) -0.2500 0.0220(8) Uani 1 2 d S
H2 H 0.2500 0.1893 -0.2500 0.026 Uiso 1 2 calc SR
C3 C 0.25378(14) 0.06417(12) -0.16558(19) 0.0308(7) Uani 1 1 d .
H3 H 0.2566 0.0447 -0.1094 0.037 Uiso 1 1 calc R
C4 C 0.25334(13) 0.12199(11) -0.16548(17) 0.0232(6) Uani 1 1 d .
C5 C 0.2500 0.03595(16) -0.2500 0.0297(9) Uani 1 2 d S
C6 C 0.37077(13) 0.22683(11) 0.18837(19) 0.0290(6) Uani 1 1 d .
C7 C 0.5000 0.23224(18) 0.1842(3) 0.0343(9) Uani 1 2 d S
H7 H 0.5000 0.2105 0.1302 0.041 Uiso 1 2 calc SR
C8 C 0.24926(18) 0.05868(13) 0.1756(2) 0.0457(9) Uani 1 1 d .
H8 H 0.2491 0.0470 0.1134 0.055 Uiso 1 1 calc R
C9 C 0.5000 0.30469(18) 0.3350(3) 0.0410(11) Uani 1 2 d S
C10 C 0.43787(13) 0.24884(12) 0.2254(2) 0.0326(7) Uani 1 1 d .
C11 C 0.43796(14) 0.28494(13) 0.2996(2) 0.0389(7) Uani 1 1 d .
H11 H 0.3964 0.2962 0.3262 0.047 Uiso 1 1 calc R
C12 C 0.5535(3) 0.3702(3) 0.4461(6) 0.146(3) Uani 1 1 d .
Ca1 Ca 0.23962(3) 0.20080(2) 0.11082(4) 0.0209(2) Uani 1 1 d .
N1 N 0.24873(14) 0.11023(10) 0.20176(18) 0.0433(7) Uani 1 1 d .
N2 N 0.5000 0.34582(17) 0.4069(3) 0.0566(11) Uani 1 2 d S
N3 N 0.5336(2) 0.4104(2) 0.5037(4) 0.135(2) Uani 1 1 d .
N4 N 0.2500 -0.02405(14) -0.2500 0.0344(9) Uani 1 2 d S
O1 O 0.32141(9) 0.22139(8) 0.24543(10) 0.0270(5) Uani 1 1 d .
O2 O 0.36553(10) 0.21477(10) 0.10247(13) 0.0419(6) Uani 1 1 d .
O3 O 0.25148(12) 0.12498(9) 0.00021(15) 0.0477(7) Uani 1 1 d .
O4 O 0.23949(10) 0.29544(7) 0.07366(15) 0.0298(5) Uani 1 1 d .
O5 O 0.12527(12) 0.20546(10) 0.04066(17) 0.0601(7) Uani 1 1 d .

loop_
_atom_site_aniso_label
_atom_site_aniso_U_11
_atom_site_aniso_U_22
_atom_site_aniso_U_33
_atom_site_aniso_U_23
_atom_site_aniso_U_13
_atom_site_aniso_U_12
C1 0.0436(16) 0.0140(13) 0.0173(15) -0.0009(11) -0.0022(11) 0.0019(10)
C2 0.036(2) 0.0120(17) 0.0182(19) 0.000 0.0012(14) 0.000
C3 0.0608(19) 0.0140(14) 0.0176(15) 0.0022(11) -0.0008(11) -0.0010(11)
C4 0.0394(15) 0.0144(13) 0.0157(14) -0.0009(10) 0.0000(10) 0.0019(10)
C5 0.056(3) 0.0105(18) 0.022(2) 0.000 0.0017(16) 0.000
C6 0.0276(15) 0.0305(14) 0.0291(15) 0.0018(12) -0.0028(12) 0.0035(11)
C7 0.029(2) 0.045(2) 0.029(2) -0.0027(18) 0.000 0.000
C8 0.104(3) 0.0147(14) 0.0186(15) 0.0007(12) 0.0016(14) 0.0015(14)
C9 0.033(2) 0.040(2) 0.050(3) -0.010(2) 0.000 0.000
C10 0.0189(13) 0.0344(16) 0.0445(16) -0.0005(13) -0.0004(12) 0.0020(11)
C11 0.0251(15) 0.0456(17) 0.0459(19) -0.0013(14) 0.0024(13) 0.0002(12)
C12 0.065(3) 0.156(6) 0.216(7) -0.144(6) -0.012(4) 0.005(3)
Ca1 0.0341(4) 0.0120(3) 0.0166(4) -0.00022(18) -0.00089(19) -0.00089(19)
N1 0.097(2) 0.0154(12) 0.0172(12) 0.0002(10) -0.0008(11) 0.0008(11)
N2 0.036(2) 0.059(3) 0.075(3) -0.033(2) 0.000 0.000
N3 0.079(3) 0.134(4) 0.193(5) -0.116(4) -0.005(3) -0.002(2)
N4 0.075(3) 0.0116(17) 0.0168(17) 0.000 -0.0019(14) 0.000
O1 0.0218(9) 0.0336(11) 0.0256(10) 0.0012(7) 0.0034(7) -0.0034(8)
O2 0.0297(11) 0.0638(14) 0.0324(12) -0.0029(9) -0.0010(8) -0.0002(10)
O3 0.110(2) 0.0172(11) 0.0155(10) -0.0002(9) 0.0015(10) 0.0005(10)
O4 0.0530(13) 0.0123(10) 0.0241(11) -0.0029(7) -0.0025(8) 0.0005(7)
O5 0.0408(14) 0.0867(19) 0.0529(15) 0.0072(13) -0.0070(11) -0.0115(11)

loop_
_atom_type_symbol
_atom_type_description
_atom_type_scat_dispersion_real
_atom_type_scat_dispersion_imag
_atom_type_scat_source
C C 0.0033 0.0016 'International Tables Vol C Tables 4.2.6.8 and 6.1.1.4'
H H 0.0000 0.0000 'International Tables Vol C Tables 4.2.6.8 and 6.1.1.4'
N N 0.0061 0.0033 'International Tables Vol C Tables 4.2.6.8 and 6.1.1.4'
O O 0.0106 0.0060 'International Tables Vol C Tables 4.2.6.8 and 6.1.1.4'
Ca Ca 0.2262 0.3064 'International Tables Vol C Tables 4.2.6.8 and 6.1.1.4'

loop_
_geom_angle_atom_site_label_1
_geom_angle_atom_site_label_2
_geom_angle_atom_site_label_3
_geom_angle
_geom_angle_site_symmetry_1
_geom_angle_site_symmetry_3
O3 C1 O4 122.8(3) . 13
O3 C1 C4 118.5(2) . .
O4 C1 C4 118.7(2) 13 .
O3 C1 Ca1 56.12(14) . .
O4 C1 Ca1 67.16(15) 13 .
C4 C1 Ca1 171.20(18) . .
C4 C2 C4 120.5(3) 7_544 .
C5 C3 C4 119.4(3) . .
C2 C4 C3 119.7(2) . .
C2 C4 C1 121.1(2) . .
C3 C4 C1 119.1(2) . .
C3 C5 C3 121.2(4) 7_544 .
C3 C5 N4 119.41(18) 7_544 .
C3 C5 N4 119.41(18) . .
O1 C6 O2 122.7(2) . .
O1 C6 C10 117.7(2) . .
O2 C6 C10 119.5(2) . .
O1 C6 Ca1 63.34(13) . .
O2 C6 Ca1 59.98(14) . .
C10 C6 Ca1 171.93(19) . .
C10 C7 C10 118.8(4) 12_655 .
N1 C8 N4 111.5(3) . 6_545
C11 C9 C11 119.9(4) . 12_655
C11 C9 N2 120.0(2) . .
C11 C9 N2 120.0(2) 12_655 .
C11 C10 C7 120.4(3) . .
C11 C10 C6 119.9(2) . .
C7 C10 C6 119.8(3) . .
C10 C11 C9 120.0(3) . .
N2 C12 N3 111.0(4) . .
O4 Ca1 O1 89.52(7) . 7_545
O4 Ca1 O3 125.92(8) . .
O1 Ca1 O3 138.82(7) 7_545 .
O4 Ca1 O5 82.00(8) . .
O1 Ca1 O5 83.96(8) 7_545 .
O3 Ca1 O5 81.56(8) . .
O4 Ca1 O2 81.78(7) . .
O1 Ca1 O2 119.76(7) 7_545 .
O3 Ca1 O2 88.72(8) . .
O5 Ca1 O2 150.97(7) . .
O4 Ca1 O1 88.94(7) . .
O1 Ca1 O1 67.86(7) 7_545 .
O3 Ca1 O1 125.49(7) . .
O5 Ca1 O1 150.49(8) . .
O2 Ca1 O1 52.59(6) . .
O4 Ca1 N1 161.95(8) . .
O1 Ca1 N1 77.15(8) 7_545 .
O3 Ca1 N1 71.27(8) . .
O5 Ca1 N1 108.21(9) . .
O2 Ca1 N1 94.20(8) . .
O1 Ca1 N1 74.86(8) . .
O4 Ca1 O4 75.13(7) . 13
O1 Ca1 O4 154.81(6) 7_545 13
O3 Ca1 O4 50.84(6) . 13
O5 Ca1 O4 74.34(7) . 13
O2 Ca1 O4 78.31(6) . 13
O1 Ca1 O4 130.24(6) . 13
N1 Ca1 O4 121.48(7) . 13
O4 Ca1 C6 82.76(7) . .
O1 Ca1 C6 93.51(7) 7_545 .
O3 Ca1 C6 109.58(8) . .
O5 Ca1 C6 164.57(8) . .
O2 Ca1 C6 26.36(7) . .
O1 Ca1 C6 26.39(6) . .
N1 Ca1 C6 85.93(8) . .
O4 Ca1 C6 103.97(7) 13 .
O4 Ca1 C1 100.83(8) . .
O1 Ca1 C1 154.71(7) 7_545 .
O3 Ca1 C1 25.10(7) . .
O5 Ca1 C1 74.85(8) . .
O2 Ca1 C1 84.78(7) . .
O1 Ca1 C1 134.60(7) . .
N1 Ca1 C1 96.29(8) . .
O4 Ca1 C1 25.87(6) 13 .
C6 Ca1 C1 110.54(8) . .
O4 Ca1 Ca1 40.40(5) . 13
O1 Ca1 Ca1 127.00(5) 7_545 13
O3 Ca1 Ca1 85.54(5) . 13
O5 Ca1 Ca1 74.75(6) . 13
O2 Ca1 Ca1 77.28(5) . 13
O1 Ca1 Ca1 114.98(5) . 13
N1 Ca1 Ca1 155.58(6) . 13
O4 Ca1 Ca1 34.73(4) 13 13
C6 Ca1 Ca1 95.03(6) . 13
C1 Ca1 Ca1 60.48(5) . 13
O4 Ca1 Ca1 103.02(6) . 7_545
O1 Ca1 Ca1 37.39(4) 7_545 7_545
O3 Ca1 Ca1 129.63(5) . 7_545
O5 Ca1 Ca1 120.07(6) . 7_545
O2 Ca1 Ca1 87.05(5) . 7_545
O1 Ca1 Ca1 35.36(4) . 7_545
N1 Ca1 Ca1 59.07(6) . 7_545
O4 Ca1 Ca1 165.35(5) 13 7_545
C6 Ca1 Ca1 61.47(6) . 7_545
C1 Ca1 Ca1 153.37(5) . 7_545
Ca1 Ca1 Ca1 141.410(16) 13 7_545
C8 N1 N1 106.68(19) . 7_545
C8 N1 Ca1 132.5(2) . .
N1 N1 Ca1 120.79(6) 7_545 .
C12 N2 C12 104.0(5) . 12_655
C12 N2 C9 128.0(3) . .
C12 N2 C9 128.0(3) 12_655 .
N3 N3 C12 106.9(3) 12_655 .
C8 N4 C8 103.6(3) 6_544 4
C8 N4 C5 128.18(17) 6_544 .
C8 N4 C5 128.18(17) 4 .
C6 O1 Ca1 159.75(16) . 7_545
C6 O1 Ca1 90.28(14) . .
Ca1 O1 Ca1 107.25(7) 7_545 .
C6 O2 Ca1 93.66(16) . .
C1 O3 Ca1 98.78(17) . .
C1 O4 Ca1 166.4(2) 13 .
C1 O4 Ca1 86.97(16) 13 13
Ca1 O4 Ca1 104.87(7) . 13

loop_
_geom_bond_atom_site_label_1
_geom_bond_atom_site_label_2
_geom_bond_distance
_geom_bond_site_symmetry_2
C1 O3 1.238(3) .
C1 O4 1.260(3) 13
C1 C4 1.507(4) .
C1 Ca1 2.884(3) .
C2 C4 1.390(3) 7_544
C2 C4 1.390(3) .
C3 C5 1.384(3) .
C3 C4 1.392(4) .
C5 C3 1.384(3) 7_544
C5 N4 1.445(5) .
C6 O1 1.261(3) .
C6 O2 1.262(3) .
C6 C10 1.498(4) .
C6 Ca1 2.838(3) .
C7 C10 1.396(3) 12_655
C7 C10 1.396(3) .
C8 N1 1.296(4) .
C8 N4 1.349(4) 6_545
C9 C11 1.386(3) .
C9 C11 1.386(3) 12_655
C9 N2 1.425(5) .
C10 C11 1.369(4) .
C12 N2 1.315(5) .
C12 N3 1.328(6) .
Ca1 O4 2.3399(18) .
Ca1 O1 2.4164(16) 7_545
Ca1 O3 2.423(2) .
Ca1 O5 2.430(2) .
Ca1 O2 2.462(2) .
Ca1 O1 2.5360(17) .
Ca1 N1 2.543(3) .
Ca1 O4 2.662(2) 13
Ca1 Ca1 3.9698(11) 13
Ca1 Ca1 3.9880(11) 7_545
N1 N1 1.376(5) 7_545
N2 C12 1.315(5) 12_655
N3 N3 1.299(8) 12_655
N4 C8 1.349(4) 6_544
N4 C8 1.349(4) 4
O1 Ca1 2.4163(16) 7_545
O4 C1 1.260(3) 13
O4 Ca1 2.662(2) 13
